data_4031069
loop_
_publ_author_name
'Atmuri, N. D. Prasad'
'Lubell, William D.'

_publ_section_title
;
 Insight into Transannular Cyclization Reactions To Synthesize
 Azabicyclo[X.Y.Z]alkanone Amino Acid Derivatives from 8-, 9-, and
 10-Membered Macrocyclic Dipeptide Lactams.
;
_journal_issue 10
_journal_name_full 'The Journal of organic chemistry'
_journal_page_first 4904
_journal_page_last 4918
_journal_paper_doi 10.1021/acs.joc.5b00237
_journal_volume 80
_journal_year 2015
_chemical_absolute_configuration rm
_chemical_formula_moiety 'C35 H38 N2 O7'
_chemical_formula_sum 'C35 H38 N2 O7'
_chemical_formula_weight 598.67
_space_group_crystal_system orthorhombic
_space_group_IT_number 19
_space_group_name_Hall 'P 2ac 2ab'
_space_group_name_H-M_alt 'P 21 21 21'
_symmetry_space_group_name_Hall 'P 2ac 2ab'
_symmetry_space_group_name_H-M 'P 21 21 21'
_atom_sites_solution_hydrogens geom
_atom_sites_solution_primary direct
_audit_creation_date 2014-11-13
_audit_creation_method
;
Olex2 1.2
(compiled 2014.09.19 svn.r3010 for OlexSys, GUI svn.r4874)
;
_cell_angle_alpha 90
_cell_angle_beta 90
_cell_angle_gamma 90
_cell_formula_units_Z 4
_cell_length_a 9.4075(8)
_cell_length_b 12.1987(10)
_cell_length_c 27.339(2)
_cell_measurement_reflns_used 7161
_cell_measurement_temperature 100
_cell_measurement_theta_max 48.294
_cell_measurement_theta_min 2.813
_cell_volume 3137.4(4)
_computing_cell_refinement 'SAINT v8.34A (Bruker, 2013)'
_computing_data_collection
;
APEX 2 (2013) Bruker AXS Inc., Madison, WI 53719-1173.
;
_computing_data_reduction 'SAINT v8.34A (Bruker, 2013)'
_computing_molecular_graphics 'Olex2 (Dolomanov et al., 2009)'
_computing_publication_material 'Olex2 (Dolomanov et al., 2009)'
_computing_structure_refinement 'XL (Sheldrick, 2008)'
_computing_structure_solution 'XT (Sheldrick, 2008)'
_diffrn_ambient_temperature 100
_diffrn_detector 'CMOS Area detector'
_diffrn_detector_area_resol_mean 10.24
_diffrn_detector_type 'Bruker Photon 100 CMOS Detector'
_diffrn_measured_fraction_theta_full 1.000
_diffrn_measured_fraction_theta_max 0.988
_diffrn_measurement_device 'k-geometry diffractometer'
_diffrn_measurement_device_type 'Bruker Venture Metaljet'
_diffrn_measurement_method '\w and \f scans'
_diffrn_radiation_collimation 'Focusing mirrors'
_diffrn_radiation_monochromator 'Helios MX Mirror Optics'
_diffrn_radiation_probe x-ray
_diffrn_radiation_type GaK\a
_diffrn_radiation_wavelength 1.34139
_diffrn_reflns_av_R_equivalents 0.0988
_diffrn_reflns_av_unetI/netI 0.0916
_diffrn_reflns_laue_measured_fraction_full 1.000
_diffrn_reflns_laue_measured_fraction_max 0.988
_diffrn_reflns_limit_h_max 11
_diffrn_reflns_limit_h_min -11
_diffrn_reflns_limit_k_max 13
_diffrn_reflns_limit_k_min -15
_diffrn_reflns_limit_l_max 35
_diffrn_reflns_limit_l_min -34
_diffrn_reflns_number 28548
_diffrn_reflns_point_group_measured_fraction_full 1.000
_diffrn_reflns_point_group_measured_fraction_max 0.972
_diffrn_reflns_theta_full 53.594
_diffrn_reflns_theta_max 60.760
_diffrn_reflns_theta_min 2.812
_diffrn_source 'Metal Jet'
_diffrn_source_target Ga
_diffrn_source_type 'Gallium Liquid Metal Jet Source'
_exptl_absorpt_coefficient_mu 0.462
_exptl_absorpt_correction_T_max 0.7519
_exptl_absorpt_correction_T_min 0.5052
_exptl_absorpt_correction_type multi-scan
_exptl_absorpt_process_details
;
SADABS-2014/4 (Bruker,2014) was used for absorption correction.
wR2(int) was 0.1243 before and 0.0847 after correction.
The Ratio of minimum to maximum transmission is 0.6719.
The \l/2 correction factor is 0.00150.
;
_exptl_crystal_colour colourless
_exptl_crystal_colour_primary colourless
_exptl_crystal_density_diffrn 1.267
_exptl_crystal_description block
_exptl_crystal_F_000 1272
_exptl_crystal_size_max 0.12
_exptl_crystal_size_mid 0.12
_exptl_crystal_size_min 0.02
_refine_diff_density_max 0.223
_refine_diff_density_min -0.177
_refine_diff_density_rms 0.042
_refine_ls_abs_structure_details
;
 Flack x determined using 1396 quotients [(I+)-(I-)]/[(I+)+(I-)]
 (Parsons, Flack and Wagner, Acta Cryst. B69 (2013) 249-259).
;
_refine_ls_abs_structure_Flack 0.3(2)
_refine_ls_extinction_method none
_refine_ls_goodness_of_fit_ref 1.012
_refine_ls_hydrogen_treatment constr
_refine_ls_matrix_type full
_refine_ls_number_parameters 413
_refine_ls_number_reflns 7022
_refine_ls_number_restraints 69
_refine_ls_restrained_S_all 1.009
_refine_ls_R_factor_all 0.1170
_refine_ls_R_factor_gt 0.0547
_refine_ls_shift/su_max 0.000
_refine_ls_shift/su_mean 0.000
_refine_ls_structure_factor_coef Fsqd
_refine_ls_weighting_details 'w=1/[\s^2^(Fo^2^)+(0.0445P)^2^+0.2877P] where P=(Fo^2^+2Fc^2^)/3'
_refine_ls_weighting_scheme calc
_refine_ls_wR_factor_gt 0.1057
_refine_ls_wR_factor_ref 0.1246
_reflns_Friedel_coverage 0.749
_reflns_friedel_fraction_full 1.000
_reflns_friedel_fraction_max 0.952
_reflns_number_gt 4157
_reflns_number_total 7022
_reflns_threshold_expression 'I > 2\s(I)'
_cod_data_source_file jo5b00237_si_007.cif
_cod_data_source_block lube87
_cod_depositor_comments
;
The following automatic conversions were performed:

'_diffrn_radiation_probe' value 'X-ray' changed to 'x-ray' according
to
/usr/data/users/saulius/crontab/automatic-downloads/current/ACS/lib/dictionaries/cif_core.dic
dictionary named 'cif_core.dic' version 2.4.2 from 2011-04-26.

Automatic conversion script
Id: cif_fix_values 3271 2015-04-21 07:52:19Z andrius 
;
_cod_original_cell_volume 3137.4(5)
_cod_database_code 4031069
_shelxl_version_number 2014/6
_shelx_space_group_comment
;
The symmetry employed for this shelxl refinement is uniquely defined
by the following loop, which should always be used as a source of
symmetry information in preference to the above space-group names.
They are only intended as comments.
;
_shelx_estimated_absorpt_t_max 0.991
_shelx_estimated_absorpt_t_min 0.947
_olex2_refinement_description
;
1. Fixed Uiso
 At 1.2 times of:
  All C(H) groups, All C(H,H) groups, All C(H,H,H,H) groups, All N(H,H) groups
 At 1.5 times of:
  All C(H,H,H) groups
2. Restrained distances
 N1-C21A \\sim N1-C21B
 with sigma of 0.02
 C12-C13A \\sim C12-C13B
 with sigma of 0.02
3. Uiso/Uaniso restraints and constraints
Uanis(C13A) = Uanis(C13B)
Uanis(C14A) = Uanis(C14B)
Uanis(C15A) = Uanis(C15B)
Uanis(C16A) = Uanis(C16B)
Uanis(C17A) = Uanis(C17B)
Uanis(C18A) = Uanis(C18B)
Uanis(C19A) = Uanis(C19B)
Uanis(C20A) = Uanis(C20B)
Uanis(C21A) = Uanis(C21B)
Uanis(O4A) = Uanis(O4B)
Uanis(O5A) = Uanis(O5B)
Uanis(O6A) = Uanis(O6B)
Uanis(O7A) = Uanis(O7B)
Uanis(C22A) = Uanis(C22B)
Uanis(C23A) = Uanis(C23B)
Uanis(C24A) = Uanis(C24B)
Uanis(C25A) = Uanis(C25B)
Uanis(C26A) = Uanis(C26B)
Uanis(C27A) = Uanis(C27B)
Uanis(C28A) = Uanis(C28B)
Uanis(C29A) = Uanis(C29B)
Uanis(C35A) = Uanis(C35B)
Uanis(C34A) = Uanis(C34B)
Uanis(C30A) = Uanis(C30B)
Uanis(C31A) = Uanis(C31B)
Uanis(C32A) = Uanis(C32B)
Uanis(C33A) = Uanis(C33B)
Uanis(C34A) = Uanis(C34B)
Uanis(C35A) = Uanis(C35B)
4. Same fragment restrains
{C13A, C14A, C15A, C16A, C17A, C18A, O4A, C19A, O5A, C20A}
as
{C13B, C14B, C15B, C16B, C17B, C18B, O4B, C19B, O5B, C20B}
{O6A, O7A, C21A, C22A, C23A, C24A, C25A, C26A, C27A, C28A, C29A, C30A, C31A,
C32A, C33A, C34A, C35A}
as
{O6B, O7B, C21B, C22B, C23B, C24B, C25B, C26B, C27B, C28B, C29B, C30B, C31B,
C32B, C33B, C34B, C35B}
5. Others
 Sof(H12C)=Sof(H12D)=Sof(C13B)=Sof(C14B)=Sof(C15B)=Sof(H15B)=Sof(C16B)=
 Sof(C17B)=Sof(H17B)=Sof(C18B)=Sof(H18B)=Sof(O4B)=Sof(C19B)=Sof(H19D)=Sof(H19E)=
 Sof(H19F)=Sof(O5B)=Sof(C20B)=Sof(H20D)=Sof(H20E)=Sof(H20F)=1-FVAR(1)
 Sof(H12A)=Sof(H12B)=Sof(C13A)=Sof(C14A)=Sof(C15A)=Sof(H15A)=Sof(C16A)=
 Sof(C17A)=Sof(H17A)=Sof(C18A)=Sof(H18A)=Sof(O4A)=Sof(C19A)=Sof(H19A)=Sof(H19B)=
 Sof(H19C)=Sof(O5A)=Sof(C20A)=Sof(H20A)=Sof(H20B)=Sof(H20C)=FVAR(1)
 Sof(H1)=Sof(O6B)=Sof(O7B)=Sof(C21B)=Sof(C22B)=Sof(H22C)=Sof(H22D)=Sof(C23B)=
 Sof(H23B)=Sof(C24B)=Sof(C25B)=Sof(H25B)=Sof(C26B)=Sof(H26B)=Sof(C27B)=
 Sof(H27B)=Sof(C28B)=Sof(H28B)=Sof(C29B)=Sof(C30B)=Sof(C31B)=Sof(H31B)=
 Sof(C32B)=Sof(H32B)=Sof(C33B)=Sof(H33B)=Sof(C34B)=Sof(H34B)=Sof(C35B)=1-FVAR(2)
 Sof(H1A)=Sof(O6A)=Sof(O7A)=Sof(C21A)=Sof(C22A)=Sof(H22A)=Sof(H22B)=Sof(C23A)=
 Sof(H23A)=Sof(C24A)=Sof(C25A)=Sof(H25A)=Sof(C26A)=Sof(H26A)=Sof(C27A)=
 Sof(H27A)=Sof(C28A)=Sof(H28A)=Sof(C29A)=Sof(C30A)=Sof(C31A)=Sof(H31A)=
 Sof(C32A)=Sof(H32A)=Sof(C33A)=Sof(H33A)=Sof(C34A)=Sof(H34A)=Sof(C35A)=FVAR(2)
6.a Ternary CH refined with riding coordinates:
 C1(H1B), C3(H3), C23A(H23A), C23B(H23B)
6.b Secondary CH2 refined with riding coordinates:
 C4(H4A,H4B), C5(H5A,H5B), C6(H6A,H6B), C9(H9A,H9B), C12(H12A,H12B), C12(H12C,
 H12D), C22A(H22A,H22B), C22B(H22C,H22D)
6.c Aromatic/amide H refined with riding coordinates:
 N1(H1A), N1(H1), C7(H7), C8(H8), C15A(H15A), C17A(H17A), C18A(H18A),
 C15B(H15B), C17B(H17B), C18B(H18B), C25A(H25A), C26A(H26A), C27A(H27A),
 C28A(H28A), C31A(H31A), C32A(H32A), C33A(H33A), C34A(H34A), C25B(H25B),
 C26B(H26B), C27B(H27B), C28B(H28B), C31B(H31B), C32B(H32B), C33B(H33B),
 C34B(H34B)
6.d Fitted hexagon refined as free rotating group:
 C13A(C14A,C15A,C16A,C17A,C18A), C13B(C14B,C15B,C16B,C17B,C18B), C24A(C25A,
 C26A,C27A,C28A,C29A), C30A(C31A,C32A,C33A,C34A,C35A), C24B(C25B,C26B,C27B,C28B,
 C29B), C30B(C31B,C32B,C33B,C34B,C35B)
6.e Idealised Me refined as rotating group:
 C11(H11A,H11B,H11C), C19A(H19A,H19B,H19C), C20A(H20A,H20B,H20C), C19B(H19D,
 H19E,H19F), C20B(H20D,H20E,H20F)
;
_olex2_submission_special_instructions 'No special instructions were received'

loop_
_space_group_symop_operation_xyz
'x, y, z'
'-x+1/2, -y, z+1/2'
'-x, y+1/2, -z+1/2'
'x+1/2, -y+1/2, -z'

loop_
_atom_site_label
_atom_site_type_symbol
_atom_site_fract_x
_atom_site_fract_y
_atom_site_fract_z
_atom_site_U_iso_or_equiv
_atom_site_adp_type
_atom_site_occupancy
_atom_site_site_symmetry_order
_atom_site_calc_flag
_atom_site_refinement_flags_posn
_atom_site_refinement_flags_occupancy
_atom_site_disorder_assembly
_atom_site_disorder_group
O1 O 0.8823(2) 0.43235(19) 0.22195(9) 0.0406(6) Uani 1 1 d . . . .
O2 O 1.2065(3) 0.3755(2) 0.15568(10) 0.0533(7) Uani 1 1 d . . . .
O3 O 1.0705(2) 0.2489(2) 0.19204(9) 0.0450(6) Uani 1 1 d . . . .
N1 N 0.6417(3) 0.4086(2) 0.26713(11) 0.0455(8) Uani 1 1 d . . . .
H1A H 0.7110 0.4514 0.2773 0.055 Uiso 0.848(4) 1 calc R P A 1
H1 H 0.6972 0.4658 0.2718 0.055 Uiso 0.152(4) 1 calc R P A 2
N2 N 0.8286(3) 0.3298(2) 0.15598(11) 0.0344(7) Uani 1 1 d . . . .
C1 C 0.6438(4) 0.3654(3) 0.21817(14) 0.0394(9) Uani 1 1 d . . . .
H1B H 0.6149 0.2866 0.2189 0.047 Uiso 1 1 calc R . . .
C2 C 0.7960(4) 0.3743(3) 0.19951(14) 0.0359(8) Uani 1 1 d . . . .
C3 C 0.9607(4) 0.3641(3) 0.13260(14) 0.0381(9) Uani 1 1 d . . . .
H3 H 0.9665 0.3225 0.1011 0.046 Uiso 1 1 calc R . . .
C4 C 0.9622(4) 0.4857(3) 0.11872(15) 0.0497(10) Uani 1 1 d . . . .
H4A H 0.9387 0.5293 0.1482 0.060 Uiso 1 1 calc R . . .
H4B H 1.0599 0.5058 0.1087 0.060 Uiso 1 1 calc R . . .
C5 C 0.8601(5) 0.5184(4) 0.07776(17) 0.0628(13) Uani 1 1 d . . . .
H5A H 0.8849 0.5936 0.0671 0.075 Uiso 1 1 calc R . . .
H5B H 0.8768 0.4690 0.0496 0.075 Uiso 1 1 calc R . . .
C6 C 0.7018(5) 0.5162(4) 0.08969(15) 0.0554(11) Uani 1 1 d . . . .
H6A H 0.6484 0.5462 0.0615 0.066 Uiso 1 1 calc R . . .
H6B H 0.6718 0.4390 0.0942 0.066 Uiso 1 1 calc R . . .
C7 C 0.6627(4) 0.5801(3) 0.13476(16) 0.0507(11) Uani 1 1 d . . . .
H7 H 0.6898 0.6552 0.1350 0.061 Uiso 1 1 calc R . . .
C8 C 0.5953(4) 0.5444(3) 0.17402(16) 0.0470(10) Uani 1 1 d . . . .
H8 H 0.5768 0.5967 0.1990 0.056 Uiso 1 1 calc R . . .
C9 C 0.5447(4) 0.4289(3) 0.18317(15) 0.0457(10) Uani 1 1 d . . . .
H9A H 0.5391 0.3893 0.1516 0.055 Uiso 1 1 calc R . . .
H9B H 0.4479 0.4313 0.1973 0.055 Uiso 1 1 calc R . . .
C10 C 1.0929(4) 0.3328(3) 0.16180(14) 0.0394(9) Uani 1 1 d . . . .
C11 C 1.1921(4) 0.2100(3) 0.21981(15) 0.0492(10) Uani 1 1 d . . . .
H11A H 1.2689 0.1900 0.1973 0.074 Uiso 1 1 calc GR . . .
H11B H 1.1645 0.1457 0.2391 0.074 Uiso 1 1 calc GR . . .
H11C H 1.2251 0.2681 0.2418 0.074 Uiso 1 1 calc GR . . .
C12 C 0.7506(4) 0.2380(3) 0.13268(14) 0.0400(9) Uani 1 1 d . . . .
H12A H 0.7222 0.2595 0.0992 0.048 Uiso 0.601(5) 1 calc R P B 1
H12B H 0.6630 0.2227 0.1516 0.048 Uiso 0.601(5) 1 calc R P B 1
H12C H 0.7372 0.2549 0.0976 0.048 Uiso 0.399(5) 1 calc R P B 2
H12D H 0.6552 0.2325 0.1478 0.048 Uiso 0.399(5) 1 calc R P B 2
C13A C 0.841(3) 0.1345(13) 0.1302(6) 0.040(2) Uani 0.601(5) 1 d . P B 1
C14A C 0.858(2) 0.0725(13) 0.1725(4) 0.0357(19) Uani 0.601(5) 1 d G P B 1
C15A C 0.9347(17) -0.0247(9) 0.1710(3) 0.038(2) Uani 0.601(5) 1 d G P B 1
H15A H 0.9464 -0.0671 0.1998 0.045 Uiso 0.601(5) 1 calc R P B 1
C16A C 0.9946(15) -0.0599(8) 0.1272(3) 0.049(3) Uani 0.601(5) 1 d G P B 1
C17A C 0.9775(19) 0.0021(10) 0.0850(3) 0.057(3) Uani 0.601(5) 1 d G P B 1
H17A H 1.0183 -0.0219 0.0551 0.068 Uiso 0.601(5) 1 calc R P B 1
C18A C 0.901(2) 0.0993(12) 0.0865(4) 0.049(3) Uani 0.601(5) 1 d G P B 1
H18A H 0.8888 0.1417 0.0576 0.059 Uiso 0.601(5) 1 calc R P B 1
O4A O 0.7844(19) 0.1079(10) 0.2123(5) 0.0348(18) Uani 0.601(5) 1 d . P B 1
C19A C 0.793(4) 0.0470(14) 0.2568(6) 0.055(4) Uani 0.601(5) 1 d . P B 1
H19A H 0.7620 -0.0286 0.2509 0.082 Uiso 0.601(5) 1 calc GR P B 1
H19B H 0.7318 0.0809 0.2815 0.082 Uiso 0.601(5) 1 calc GR P B 1
H19C H 0.8917 0.0468 0.2684 0.082 Uiso 0.601(5) 1 calc GR P B 1
O5A O 1.0752(7) -0.1513(4) 0.1223(2) 0.0643(16) Uani 0.601(5) 1 d . P B 1
C20A C 1.0756(9) -0.2275(6) 0.1619(3) 0.0650(19) Uani 0.601(5) 1 d . P B 1
H20A H 1.1360 -0.2902 0.1536 0.098 Uiso 0.601(5) 1 calc GR P B 1
H20B H 0.9784 -0.2529 0.1680 0.098 Uiso 0.601(5) 1 calc GR P B 1
H20C H 1.1126 -0.1916 0.1913 0.098 Uiso 0.601(5) 1 calc GR P B 1
C13B C 0.825(4) 0.126(2) 0.1372(9) 0.040(2) Uani 0.399(5) 1 d . P B 2
C14B C 0.839(4) 0.075(2) 0.1825(7) 0.0357(19) Uani 0.399(5) 1 d G P B 2
C15B C 0.915(3) -0.0217(16) 0.1866(5) 0.038(2) Uani 0.399(5) 1 d G P B 2
H15B H 0.9243 -0.0565 0.2175 0.045 Uiso 0.399(5) 1 calc R P B 2
C16B C 0.978(2) -0.0680(13) 0.1454(5) 0.049(3) Uani 0.399(5) 1 d G P B 2
C17B C 0.964(3) -0.0172(16) 0.1002(5) 0.057(3) Uani 0.399(5) 1 d G P B 2
H17B H 1.0073 -0.0488 0.0721 0.068 Uiso 0.399(5) 1 calc R P B 2
C18B C 0.888(4) 0.080(2) 0.0961(7) 0.049(3) Uani 0.399(5) 1 d G P B 2
H18B H 0.8789 0.1148 0.0651 0.059 Uiso 0.399(5) 1 calc R P B 2
O4B O 0.785(3) 0.1322(16) 0.2214(8) 0.0348(18) Uani 0.399(5) 1 d . P B 2
C19B C 0.795(6) 0.076(3) 0.2671(9) 0.055(4) Uani 0.399(5) 1 d . P B 2
H19D H 0.7521 0.0028 0.2640 0.082 Uiso 0.399(5) 1 calc GR P B 2
H19E H 0.7442 0.1174 0.2924 0.082 Uiso 0.399(5) 1 calc GR P B 2
H19F H 0.8950 0.0684 0.2764 0.082 Uiso 0.399(5) 1 calc GR P B 2
O5B O 1.0418(12) -0.1679(8) 0.1525(4) 0.0643(16) Uani 0.399(5) 1 d . P B 2
C20B C 1.1048(13) -0.2194(9) 0.1107(4) 0.0650(19) Uani 0.399(5) 1 d . P B 2
H20D H 1.0303 -0.2386 0.0871 0.098 Uiso 0.399(5) 1 calc GR P B 2
H20E H 1.1548 -0.2860 0.1209 0.098 Uiso 0.399(5) 1 calc GR P B 2
H20F H 1.1724 -0.1688 0.0954 0.098 Uiso 0.399(5) 1 calc GR P B 2
O6A O 0.4331(4) 0.3262(4) 0.28727(15) 0.0448(11) Uani 0.848(4) 1 d . P A 1
O7A O 0.5541(4) 0.4300(3) 0.34169(12) 0.0417(8) Uani 0.848(4) 1 d . P A 1
C21A C 0.5336(5) 0.3833(5) 0.29730(18) 0.0389(14) Uani 0.848(4) 1 d . P A 1
C22A C 0.4452(5) 0.4055(4) 0.37704(16) 0.0415(12) Uani 0.848(4) 1 d . P A 1
H22A H 0.4218 0.3264 0.3760 0.050 Uiso 0.848(4) 1 calc R P A 1
H22B H 0.3579 0.4475 0.3694 0.050 Uiso 0.848(4) 1 calc R P A 1
C23A C 0.4985(5) 0.4361(4) 0.42725(16) 0.0404(11) Uani 0.848(4) 1 d . P A 1
H23A H 0.5914 0.3989 0.4337 0.048 Uiso 0.848(4) 1 calc R P A 1
C24A C 0.5125(3) 0.5577(3) 0.43709(14) 0.0359(11) Uani 0.848(4) 1 d . P A 1
C25A C 0.5955(4) 0.6355(4) 0.41327(16) 0.0437(13) Uani 0.848(4) 1 d G P A 1
H25A H 0.6544 0.6142 0.3867 0.052 Uiso 0.848(4) 1 calc R P A 1
C26A C 0.5922(7) 0.7443(3) 0.4284(3) 0.0446(11) Uani 0.848(4) 1 d G P A 1
H26A H 0.6489 0.7974 0.4121 0.054 Uiso 0.848(4) 1 calc R P A 1
C27A C 0.5061(9) 0.7753(3) 0.4673(3) 0.0441(14) Uani 0.848(4) 1 d G P A 1
H27A H 0.5039 0.8497 0.4776 0.053 Uiso 0.848(4) 1 calc R P A 1
C28A C 0.4231(8) 0.6976(4) 0.4911(2) 0.0415(10) Uani 0.848(4) 1 d G P A 1
H28A H 0.3642 0.7188 0.5177 0.050 Uiso 0.848(4) 1 calc R P A 1
C29A C 0.4263(4) 0.5888(3) 0.47600(15) 0.0353(12) Uani 0.848(4) 1 d G P A 1
C30A C 0.3513(4) 0.4925(3) 0.49395(15) 0.0356(13) Uani 0.848(4) 1 d . P A 1
C31A C 0.2514(6) 0.4794(4) 0.53097(18) 0.0438(10) Uani 0.848(4) 1 d G P A 1
H31A H 0.2237 0.5405 0.5503 0.053 Uiso 0.848(4) 1 calc R P A 1
C32A C 0.1920(6) 0.3769(5) 0.53970(18) 0.0618(16) Uani 0.848(4) 1 d G P A 1
H32A H 0.1238 0.3680 0.5650 0.074 Uiso 0.848(4) 1 calc R P A 1
C33A C 0.2325(5) 0.2875(4) 0.51142(17) 0.077(2) Uani 0.848(4) 1 d G P A 1
H33A H 0.1920 0.2175 0.5174 0.093 Uiso 0.848(4) 1 calc R P A 1
C34A C 0.3324(5) 0.3006(2) 0.47440(15) 0.0627(16) Uani 0.848(4) 1 d G P A 1
H34A H 0.3600 0.2396 0.4551 0.075 Uiso 0.848(4) 1 calc R P A 1
C35A C 0.3917(4) 0.4031(3) 0.46567(12) 0.0430(12) Uani 0.848(4) 1 d G P A 1
O6B O 0.464(3) 0.317(3) 0.3035(11) 0.0448(11) Uani 0.152(4) 1 d . P A 2
O7B O 0.617(2) 0.4107(17) 0.3523(7) 0.0417(8) Uani 0.152(4) 1 d . P A 2
C21B C 0.568(3) 0.375(4) 0.3078(8) 0.0389(14) Uani 0.152(4) 1 d . P A 2
C22B C 0.538(2) 0.3781(19) 0.3950(8) 0.0415(12) Uani 0.152(4) 1 d . P A 2
H22C H 0.6035 0.3730 0.4231 0.050 Uiso 0.152(4) 1 calc R P A 2
H22D H 0.4969 0.3043 0.3894 0.050 Uiso 0.152(4) 1 calc R P A 2
C23B C 0.419(2) 0.4567(16) 0.4075(9) 0.0404(11) Uani 0.152(4) 1 d . P A 2
H23B H 0.3583 0.4671 0.3778 0.048 Uiso 0.152(4) 1 calc R P A 2
C24B C 0.461(2) 0.5690(15) 0.4268(8) 0.0359(11) Uani 0.152(4) 1 d . P A 2
C25B C 0.553(3) 0.644(2) 0.4055(10) 0.0437(13) Uani 0.152(4) 1 d G P A 2
H25B H 0.5975 0.6280 0.3752 0.052 Uiso 0.152(4) 1 calc R P A 2
C26B C 0.579(4) 0.744(2) 0.4284(15) 0.0446(11) Uani 0.152(4) 1 d G P A 2
H26B H 0.6414 0.7958 0.4138 0.054 Uiso 0.152(4) 1 calc R P A 2
C27B C 0.513(6) 0.768(2) 0.4727(17) 0.0441(14) Uani 0.152(4) 1 d G P A 2
H27B H 0.5311 0.8365 0.4883 0.053 Uiso 0.152(4) 1 calc R P A 2
C28B C 0.422(5) 0.693(3) 0.4940(14) 0.0415(10) Uani 0.152(4) 1 d G P A 2
H28B H 0.3768 0.7094 0.5243 0.050 Uiso 0.152(4) 1 calc R P A 2
C29B C 0.396(3) 0.593(2) 0.4711(10) 0.0353(12) Uani 0.152(4) 1 d G P A 2
C30B C 0.319(3) 0.4963(16) 0.4864(9) 0.0356(13) Uani 0.152(4) 1 d . P A 2
C31B C 0.243(4) 0.475(3) 0.5289(10) 0.0438(10) Uani 0.152(4) 1 d G P A 2
H31B H 0.2394 0.5277 0.5543 0.053 Uiso 0.152(4) 1 calc R P A 2
C32B C 0.173(4) 0.375(3) 0.5344(10) 0.0618(16) Uani 0.152(4) 1 d G P A 2
H32B H 0.1213 0.3601 0.5635 0.074 Uiso 0.152(4) 1 calc R P A 2
C33B C 0.179(3) 0.297(2) 0.4973(11) 0.077(2) Uani 0.152(4) 1 d G P A 2
H33B H 0.1307 0.2292 0.5010 0.093 Uiso 0.152(4) 1 calc R P A 2
C34B C 0.254(3) 0.3190(15) 0.4547(9) 0.0627(16) Uani 0.152(4) 1 d G P A 2
H34B H 0.2582 0.2658 0.4294 0.075 Uiso 0.152(4) 1 calc R P A 2
C35B C 0.325(2) 0.4185(15) 0.4493(7) 0.0430(12) Uani 0.152(4) 1 d G P A 2

loop_
_atom_site_aniso_label
_atom_site_aniso_U_11
_atom_site_aniso_U_22
_atom_site_aniso_U_33
_atom_site_aniso_U_23
_atom_site_aniso_U_13
_atom_site_aniso_U_12
O1 0.0333(13) 0.0329(13) 0.0555(16) -0.0038(13) -0.0015(12) -0.0045(11)
O2 0.0364(15) 0.0500(16) 0.073(2) -0.0025(15) 0.0056(14) -0.0063(14)
O3 0.0350(14) 0.0363(14) 0.0638(17) 0.0008(14) -0.0060(12) 0.0018(12)
N1 0.0434(18) 0.0417(19) 0.051(2) -0.0071(16) 0.0104(16) -0.0119(15)
N2 0.0305(16) 0.0286(16) 0.0443(19) -0.0008(14) 0.0006(14) -0.0003(12)
C1 0.0344(19) 0.033(2) 0.051(2) -0.0037(18) 0.0036(18) -0.0025(16)
C2 0.0348(19) 0.0308(19) 0.042(2) 0.0034(18) 0.0001(17) 0.0003(17)
C3 0.0348(19) 0.036(2) 0.044(2) -0.0022(18) 0.0047(18) 0.0031(16)
C4 0.045(2) 0.036(2) 0.068(3) 0.009(2) 0.013(2) 0.0000(18)
C5 0.069(3) 0.052(3) 0.067(3) 0.014(2) 0.014(2) 0.017(2)
C6 0.068(3) 0.040(2) 0.057(3) 0.004(2) -0.006(2) 0.018(2)
C7 0.045(2) 0.036(2) 0.071(3) -0.001(2) -0.005(2) 0.0085(18)
C8 0.040(2) 0.035(2) 0.066(3) -0.0062(19) -0.002(2) 0.0116(17)
C9 0.0304(19) 0.041(2) 0.066(3) -0.003(2) -0.0010(19) 0.0042(17)
C10 0.037(2) 0.031(2) 0.050(2) -0.0052(19) 0.0060(18) 0.0031(17)
C11 0.039(2) 0.045(2) 0.064(3) -0.002(2) -0.010(2) 0.0089(17)
C12 0.042(2) 0.032(2) 0.046(2) -0.0029(18) -0.0069(18) 0.0028(16)
C13A 0.039(5) 0.032(3) 0.048(5) -0.002(3) -0.005(4) 0.001(4)
C14A 0.032(6) 0.031(2) 0.044(5) -0.004(4) 0.000(4) -0.003(2)
C15A 0.043(5) 0.027(2) 0.043(6) -0.003(4) -0.005(5) 0.001(2)
C16A 0.057(5) 0.040(3) 0.049(8) -0.011(5) -0.007(6) 0.011(3)
C17A 0.071(4) 0.057(6) 0.043(6) -0.010(5) -0.006(6) 0.025(5)
C18A 0.059(5) 0.043(6) 0.046(5) -0.002(3) -0.005(5) 0.013(5)
O4A 0.0463(15) 0.017(6) 0.042(5) -0.012(3) -0.006(4) -0.004(4)
C19A 0.055(3) 0.056(10) 0.053(7) 0.012(6) 0.002(7) 0.002(9)
O5A 0.086(4) 0.038(3) 0.069(4) -0.006(3) -0.008(4) 0.035(3)
C20A 0.069(4) 0.035(3) 0.092(5) -0.004(4) -0.009(4) 0.018(3)
C13B 0.039(5) 0.032(3) 0.048(5) -0.002(3) -0.005(4) 0.001(4)
C14B 0.032(6) 0.031(2) 0.044(5) -0.004(4) 0.000(4) -0.003(2)
C15B 0.043(5) 0.027(2) 0.043(6) -0.003(4) -0.005(5) 0.001(2)
C16B 0.057(5) 0.040(3) 0.049(8) -0.011(5) -0.007(6) 0.011(3)
C17B 0.071(4) 0.057(6) 0.043(6) -0.010(5) -0.006(6) 0.025(5)
C18B 0.059(5) 0.043(6) 0.046(5) -0.002(3) -0.005(5) 0.013(5)
O4B 0.0463(15) 0.017(6) 0.042(5) -0.012(3) -0.006(4) -0.004(4)
C19B 0.055(3) 0.056(10) 0.053(7) 0.012(6) 0.002(7) 0.002(9)
O5B 0.086(4) 0.038(3) 0.069(4) -0.006(3) -0.008(4) 0.035(3)
C20B 0.069(4) 0.035(3) 0.092(5) -0.004(4) -0.009(4) 0.018(3)
O6A 0.036(2) 0.0445(18) 0.053(3) -0.002(2) -0.0010(17) -0.0103(17)
O7A 0.038(2) 0.0416(18) 0.0457(19) -0.0056(15) 0.0048(16) -0.0057(17)
C21A 0.034(3) 0.036(2) 0.047(3) 0.001(2) -0.001(2) 0.003(3)
C22A 0.034(3) 0.037(3) 0.053(3) 0.002(2) 0.008(2) -0.003(2)
C23A 0.042(3) 0.033(2) 0.047(3) 0.008(2) 0.002(2) 0.006(2)
C24A 0.025(3) 0.035(2) 0.047(3) 0.002(2) -0.005(2) -0.001(2)
C25A 0.035(3) 0.046(3) 0.051(3) 0.003(2) -0.004(2) -0.005(3)
C26A 0.042(3) 0.036(2) 0.056(3) 0.002(2) -0.005(2) -0.011(2)
C27A 0.044(3) 0.036(2) 0.053(3) 0.001(2) -0.009(2) -0.004(2)
C28A 0.039(2) 0.037(2) 0.049(2) -0.0002(19) -0.004(2) -0.0006(18)
C29A 0.027(3) 0.035(2) 0.044(2) 0.0013(19) -0.004(2) 0.0014(19)
C30A 0.033(3) 0.032(2) 0.042(3) 0.0015(19) -0.001(2) 0.0003(19)
C31A 0.044(2) 0.036(2) 0.051(3) 0.0040(19) 0.003(2) 0.0026(18)
C32A 0.075(4) 0.045(3) 0.065(3) 0.003(2) 0.026(3) -0.007(3)
C33A 0.109(6) 0.039(3) 0.084(5) 0.005(3) 0.037(4) -0.019(3)
C34A 0.094(5) 0.030(3) 0.064(4) 0.002(3) 0.017(3) -0.001(3)
C35A 0.049(3) 0.031(2) 0.049(3) 0.008(2) 0.001(2) 0.000(2)
O6B 0.036(2) 0.0445(18) 0.053(3) -0.002(2) -0.0010(17) -0.0103(17)
O7B 0.038(2) 0.0416(18) 0.0457(19) -0.0056(15) 0.0048(16) -0.0057(17)
C21B 0.034(3) 0.036(2) 0.047(3) 0.001(2) -0.001(2) 0.003(3)
C22B 0.034(3) 0.037(3) 0.053(3) 0.002(2) 0.008(2) -0.003(2)
C23B 0.042(3) 0.033(2) 0.047(3) 0.008(2) 0.002(2) 0.006(2)
C24B 0.025(3) 0.035(2) 0.047(3) 0.002(2) -0.005(2) -0.001(2)
C25B 0.035(3) 0.046(3) 0.051(3) 0.003(2) -0.004(2) -0.005(3)
C26B 0.042(3) 0.036(2) 0.056(3) 0.002(2) -0.005(2) -0.011(2)
C27B 0.044(3) 0.036(2) 0.053(3) 0.001(2) -0.009(2) -0.004(2)
C28B 0.039(2) 0.037(2) 0.049(2) -0.0002(19) -0.004(2) -0.0006(18)
C29B 0.027(3) 0.035(2) 0.044(2) 0.0013(19) -0.004(2) 0.0014(19)
C30B 0.033(3) 0.032(2) 0.042(3) 0.0015(19) -0.001(2) 0.0003(19)
C31B 0.044(2) 0.036(2) 0.051(3) 0.0040(19) 0.003(2) 0.0026(18)
C32B 0.075(4) 0.045(3) 0.065(3) 0.003(2) 0.026(3) -0.007(3)
C33B 0.109(6) 0.039(3) 0.084(5) 0.005(3) 0.037(4) -0.019(3)
C34B 0.094(5) 0.030(3) 0.064(4) 0.002(3) 0.017(3) -0.001(3)
C35B 0.049(3) 0.031(2) 0.049(3) 0.008(2) 0.001(2) 0.000(2)

loop_
_atom_type_symbol
_atom_type_description
_atom_type_scat_dispersion_real
_atom_type_scat_dispersion_imag
_atom_type_scat_source
C C 0.0150 0.0070 'International Tables Vol C Tables 4.2.6.8 and 6.1.1.4'
H H 0.0000 0.0000 'International Tables Vol C Tables 4.2.6.8 and 6.1.1.4'
N N 0.0250 0.0140 'International Tables Vol C Tables 4.2.6.8 and 6.1.1.4'
O O 0.0410 0.0250 'International Tables Vol C Tables 4.2.6.8 and 6.1.1.4'

loop_
_geom_angle_atom_site_label_1
_geom_angle_atom_site_label_2
_geom_angle_atom_site_label_3
_geom_angle
C10 O3 C11 116.8(3)
C1 N1 H1A 120.1
C1 N1 H1 114.6
C21A N1 H1A 120.1
C21A N1 C1 119.7(4)
C21B N1 H1 114.6
C21B N1 C1 130.7(13)
C2 N2 C3 117.9(3)
C2 N2 C12 124.9(3)
C3 N2 C12 116.7(3)
N1 C1 H1B 109.3
N1 C1 C2 107.3(3)
N1 C1 C9 112.7(3)
C2 C1 H1B 109.3
C2 C1 C9 108.9(3)
C9 C1 H1B 109.3
O1 C2 N2 121.3(3)
O1 C2 C1 119.4(3)
N2 C2 C1 118.8(3)
N2 C3 H3 106.2
N2 C3 C4 113.2(3)
N2 C3 C10 113.2(3)
C4 C3 H3 106.2
C10 C3 H3 106.2
C10 C3 C4 111.4(3)
C3 C4 H4A 108.4
C3 C4 H4B 108.4
H4A C4 H4B 107.5
C5 C4 C3 115.4(3)
C5 C4 H4A 108.4
C5 C4 H4B 108.4
C4 C5 H5A 108.1
C4 C5 H5B 108.1
H5A C5 H5B 107.3
C6 C5 C4 116.9(4)
C6 C5 H5A 108.1
C6 C5 H5B 108.1
C5 C6 H6A 108.8
C5 C6 H6B 108.8
H6A C6 H6B 107.7
C7 C6 C5 113.9(4)
C7 C6 H6A 108.8
C7 C6 H6B 108.8
C6 C7 H7 116.1
C8 C7 C6 127.7(4)
C8 C7 H7 116.1
C7 C8 H8 116.8
C7 C8 C9 126.5(4)
C9 C8 H8 116.8
C1 C9 H9A 109.1
C1 C9 H9B 109.1
C8 C9 C1 112.4(3)
C8 C9 H9A 109.1
C8 C9 H9B 109.1
H9A C9 H9B 107.9
O2 C10 O3 124.1(3)
O2 C10 C3 122.9(4)
O3 C10 C3 112.8(3)
O3 C11 H11A 109.5
O3 C11 H11B 109.5
O3 C11 H11C 109.5
H11A C11 H11B 109.5
H11A C11 H11C 109.5
H11B C11 H11C 109.5
N2 C12 H12A 109.3
N2 C12 H12B 109.3
N2 C12 H12C 108.7
N2 C12 H12D 108.7
N2 C12 C13A 111.7(12)
N2 C12 C13B 114.1(18)
H12A C12 H12B 107.9
H12C C12 H12D 107.6
C13A C12 H12A 109.3
C13A C12 H12B 109.3
C13B C12 H12C 108.7
C13B C12 H12D 108.7
C14A C13A C12 118.6(8)
C14A C13A C18A 120.0
C18A C13A C12 121.3(8)
C13A C14A C15A 120.0
O4A C14A C13A 115.7(8)
O4A C14A C15A 124.0(8)
C14A C15A H15A 120.0
C16A C15A C14A 120.0
C16A C15A H15A 120.0
C15A C16A C17A 120.0
O5A C16A C15A 124.5(6)
O5A C16A C17A 115.4(6)
C16A C17A H17A 120.0
C16A C17A C18A 120.0
C18A C17A H17A 120.0
C13A C18A H18A 120.0
C17A C18A C13A 120.0
C17A C18A H18A 120.0
C14A O4A C19A 119.2(13)
O4A C19A H19A 109.5
O4A C19A H19B 109.5
O4A C19A H19C 109.5
H19A C19A H19B 109.5
H19A C19A H19C 109.5
H19B C19A H19C 109.5
C16A O5A C20A 117.5(6)
O5A C20A H20A 109.5
O5A C20A H20B 109.5
O5A C20A H20C 109.5
H20A C20A H20B 109.5
H20A C20A H20C 109.5
H20B C20A H20C 109.5
C14B C13B C12 120.6(14)
C14B C13B C18B 120.0
C18B C13B C12 119.3(13)
C15B C14B C13B 120.0
O4B C14B C13B 115.7(13)
O4B C14B C15B 124.0(14)
C14B C15B H15B 120.0
C14B C15B C16B 120.0
C16B C15B H15B 120.0
C15B C16B C17B 120.0
O5B C16B C15B 115.6(10)
O5B C16B C17B 124.2(10)
C16B C17B H17B 120.0
C18B C17B C16B 120.0
C18B C17B H17B 120.0
C13B C18B H18B 120.0
C17B C18B C13B 120.0
C17B C18B H18B 120.0
C14B O4B C19B 114.4(19)
O4B C19B H19D 109.5
O4B C19B H19E 109.5
O4B C19B H19F 109.5
H19D C19B H19E 109.5
H19D C19B H19F 109.5
H19E C19B H19F 109.5
C16B O5B C20B 117.2(10)
O5B C20B H20D 109.5
O5B C20B H20E 109.5
O5B C20B H20F 109.5
H20D C20B H20E 109.5
H20D C20B H20F 109.5
H20E C20B H20F 109.5
C21A O7A C22A 114.4(3)
N1 C21A O7A 110.2(4)
O6A C21A N1 125.9(5)
O6A C21A O7A 123.9(4)
O7A C22A H22A 109.9
O7A C22A H22B 109.9
O7A C22A C23A 108.8(3)
H22A C22A H22B 108.3
C23A C22A H22A 109.9
C23A C22A H22B 109.9
C22A C23A H23A 109.8
C22A C23A C24A 115.7(4)
C24A C23A H23A 109.8
C35A C23A C22A 110.3(4)
C35A C23A H23A 109.8
C35A C23A C24A 101.3(3)
C25A C24A C23A 129.3(3)
C25A C24A C29A 120.0
C29A C24A C23A 110.7(3)
C24A C25A H25A 120.0
C24A C25A C26A 120.0
C26A C25A H25A 120.0
C25A C26A H26A 120.0
C25A C26A C27A 120.0
C27A C26A H26A 120.0
C26A C27A H27A 120.0
C28A C27A C26A 120.0
C28A C27A H27A 120.0
C27A C28A H28A 120.0
C27A C28A C29A 120.0
C29A C28A H28A 120.0
C24A C29A C30A 108.7(3)
C28A C29A C24A 120.0
C28A C29A C30A 131.3(3)
C31A C30A C29A 131.8(3)
C31A C30A C35A 120.0
C35A C30A C29A 108.2(3)
C30A C31A H31A 120.0
C32A C31A C30A 120.0
C32A C31A H31A 120.0
C31A C32A H32A 120.0
C31A C32A C33A 120.0
C33A C32A H32A 120.0
C32A C33A H33A 120.0
C34A C33A C32A 120.0
C34A C33A H33A 120.0
C33A C34A H34A 120.0
C33A C34A C35A 120.0
C35A C34A H34A 120.0
C30A C35A C23A 111.1(3)
C34A C35A C23A 128.8(3)
C34A C35A C30A 120.0
C21B O7B C22B 117.5(18)
O6B C21B N1 120(2)
O6B C21B O7B 123(2)
O7B C21B N1 117.2(19)
O7B C22B H22C 109.0
O7B C22B H22D 109.0
O7B C22B C23B 112.9(18)
H22C C22B H22D 107.8
C23B C22B H22C 109.0
C23B C22B H22D 109.0
C22B C23B H23B 108.5
C22B C23B C24B 117.2(19)
C22B C23B C35B 114.0(17)
C24B C23B H23B 108.5
C35B C23B H23B 108.5
C35B C23B C24B 99.7(15)
C25B C24B C23B 127.8(14)
C25B C24B C29B 120.0
C29B C24B C23B 112.2(14)
C24B C25B H25B 120.0
C24B C25B C26B 120.0
C26B C25B H25B 120.0
C25B C26B H26B 120.0
C27B C26B C25B 120.0
C27B C26B H26B 120.0
C26B C27B H27B 120.0
C26B C27B C28B 120.0
C28B C27B H27B 120.0
C27B C28B H28B 120.0
C29B C28B C27B 120.0
C29B C28B H28B 120.0
C24B C29B C30B 107.4(15)
C28B C29B C24B 120.0
C28B C29B C30B 132.3(15)
C31B C30B C29B 130.8(14)
C31B C30B C35B 120.0
C35B C30B C29B 109.2(14)
C30B C31B H31B 120.0
C30B C31B C32B 120.0
C32B C31B H31B 120.0
C31B C32B H32B 120.0
C33B C32B C31B 120.0
C33B C32B H32B 120.0
C32B C33B H33B 120.0
C32B C33B C34B 120.0
C34B C33B H33B 120.0
C33B C34B H34B 120.0
C35B C34B C33B 120.0
C35B C34B H34B 120.0
C30B C35B C23B 111.2(13)
C34B C35B C23B 128.8(13)
C34B C35B C30B 120.0

loop_
_geom_bond_atom_site_label_1
_geom_bond_atom_site_label_2
_geom_bond_distance
O1 C2 1.240(4)
O2 C10 1.201(4)
O3 C10 1.332(4)
O3 C11 1.453(4)
N1 H1A 0.8800
N1 H1 0.8800
N1 C1 1.439(5)
N1 C21A 1.346(5)
N1 C21B 1.37(2)
N2 C2 1.343(4)
N2 C3 1.458(4)
N2 C12 1.483(4)
C1 H1B 1.0000
C1 C2 1.524(5)
C1 C9 1.544(5)
C3 H3 1.0000
C3 C4 1.532(5)
C3 C10 1.527(5)
C4 H4A 0.9900
C4 H4B 0.9900
C4 C5 1.528(6)
C5 H5A 0.9900
C5 H5B 0.9900
C5 C6 1.525(6)
C6 H6A 0.9900
C6 H6B 0.9900
C6 C7 1.504(6)
C7 H7 0.9500
C7 C8 1.321(6)
C8 H8 0.9500
C8 C9 1.508(6)
C9 H9A 0.9900
C9 H9B 0.9900
C11 H11A 0.9800
C11 H11B 0.9800
C11 H11C 0.9800
C12 H12A 0.9900
C12 H12B 0.9900
C12 H12C 0.9900
C12 H12D 0.9900
C12 C13A 1.521(7)
C12 C13B 1.538(11)
C13A C14A 1.3900
C13A C18A 1.3900
C14A C15A 1.3900
C14A O4A 1.360(10)
C15A H15A 0.9500
C15A C16A 1.3900
C16A C17A 1.3900
C16A O5A 1.355(7)
C17A H17A 0.9500
C17A C18A 1.3900
C18A H18A 0.9500
O4A C19A 1.426(11)
C19A H19A 0.9800
C19A H19B 0.9800
C19A H19C 0.9800
O5A C20A 1.428(10)
C20A H20A 0.9800
C20A H20B 0.9800
C20A H20C 0.9800
C13B C14B 1.3900
C13B C18B 1.3900
C14B C15B 1.3900
C14B O4B 1.369(14)
C15B H15B 0.9500
C15B C16B 1.3900
C16B C17B 1.3900
C16B O5B 1.373(11)
C17B H17B 0.9500
C17B C18B 1.3900
C18B H18B 0.9500
O4B C19B 1.430(17)
C19B H19D 0.9800
C19B H19E 0.9800
C19B H19F 0.9800
O5B C20B 1.434(14)
C20B H20D 0.9800
C20B H20E 0.9800
C20B H20F 0.9800
O6A C21A 1.205(6)
O7A C21A 1.354(6)
O7A C22A 1.440(5)
C22A H22A 0.9900
C22A H22B 0.9900
C22A C23A 1.508(6)
C23A H23A 1.0000
C23A C24A 1.514(5)
C23A C35A 1.508(5)
C24A C25A 1.3900
C24A C29A 1.3900
C25A H25A 0.9500
C25A C26A 1.3900
C26A H26A 0.9500
C26A C27A 1.3900
C27A H27A 0.9500
C27A C28A 1.3900
C28A H28A 0.9500
C28A C29A 1.3900
C29A C30A 1.456(4)
C30A C31A 1.3900
C30A C35A 1.3900
C31A H31A 0.9500
C31A C32A 1.3900
C32A H32A 0.9500
C32A C33A 1.3900
C33A H33A 0.9500
C33A C34A 1.3900
C34A H34A 0.9500
C34A C35A 1.3900
O6B C21B 1.21(2)
O7B C21B 1.37(2)
O7B C22B 1.44(2)
C22B H22C 0.9900
C22B H22D 0.9900
C22B C23B 1.51(2)
C23B H23B 1.0000
C23B C24B 1.520(19)
C23B C35B 1.519(18)
C24B C25B 1.3900
C24B C29B 1.3900
C25B H25B 0.9500
C25B C26B 1.3900
C26B H26B 0.9500
C26B C27B 1.3900
C27B H27B 0.9500
C27B C28B 1.3900
C28B H28B 0.9500
C28B C29B 1.3900
C29B C30B 1.446(17)
C30B C31B 1.3900
C30B C35B 1.3900
C31B H31B 0.9500
C31B C32B 1.3900
C32B H32B 0.9500
C32B C33B 1.3900
C33B H33B 0.9500
C33B C34B 1.3900
C34B H34B 0.9500
C34B C35B 1.3900

loop_
_geom_torsion_atom_site_label_1
_geom_torsion_atom_site_label_2
_geom_torsion_atom_site_label_3
_geom_torsion_atom_site_label_4
_geom_torsion
N1 C1 C2 O1 -14.1(4)
N1 C1 C2 N2 173.9(3)
N1 C1 C9 C8 67.2(4)
N2 C3 C4 C5 -68.2(4)
N2 C3 C10 O2 -161.0(3)
N2 C3 C10 O3 23.1(4)
N2 C12 C13A C14A 77.2(13)
N2 C12 C13A C18A -105.4(13)
N2 C12 C13B C14B 68(2)
N2 C12 C13B C18B -108(2)
C1 N1 C21A O6A -0.5(8)
C1 N1 C21A O7A 178.6(4)
C1 N1 C21B O6B -18(6)
C1 N1 C21B O7B 161(2)
C2 N2 C3 C4 -64.2(4)
C2 N2 C3 C10 63.7(4)
C2 N2 C12 C13A -112.3(7)
C2 N2 C12 C13B -102.1(11)
C2 C1 C9 C8 -51.7(4)
C3 N2 C2 O1 -8.4(5)
C3 N2 C2 C1 163.4(3)
C3 N2 C12 C13A 59.4(7)
C3 N2 C12 C13B 69.6(11)
C3 C4 C5 C6 70.2(5)
C4 C3 C10 O2 -32.2(5)
C4 C3 C10 O3 152.0(3)
C4 C5 C6 C7 52.7(5)
C5 C6 C7 C8 -123.7(4)
C6 C7 C8 C9 1.7(6)
C7 C8 C9 C1 101.8(5)
C9 C1 C2 O1 108.1(4)
C9 C1 C2 N2 -63.9(4)
C10 C3 C4 C5 162.9(3)
C11 O3 C10 O2 1.5(5)
C11 O3 C10 C3 177.3(3)
C12 N2 C2 O1 163.2(3)
C12 N2 C2 C1 -25.0(5)
C12 N2 C3 C4 123.5(3)
C12 N2 C3 C10 -108.6(3)
C12 C13A C14A C15A 177(2)
C12 C13A C14A O4A 3.4(16)
C12 C13A C18A C17A -177(2)
C12 C13B C14B C15B -176(3)
C12 C13B C14B O4B -1(3)
C12 C13B C18B C17B 176(3)
C13A C14A C15A C16A 0.0
C13A C14A O4A C19A 178.3(17)
C14A C13A C18A C17A 0.0
C14A C15A C16A C17A 0.0
C14A C15A C16A O5A 177.7(16)
C15A C14A O4A C19A 5(3)
C15A C16A C17A C18A 0.0
C15A C16A O5A C20A 13.0(16)
C16A C17A C18A C13A 0.0
C17A C16A O5A C20A -169.3(9)
C18A C13A C14A C15A 0.0
C18A C13A C14A O4A -174(2)
O4A C14A C15A C16A 173(2)
O5A C16A C17A C18A -177.9(15)
C13B C14B C15B C16B 0.0
C13B C14B O4B C19B 177(3)
C14B C13B C18B C17B 0.0
C14B C15B C16B C17B 0.0
C14B C15B C16B O5B -175(2)
C15B C14B O4B C19B -9(5)
C15B C16B C17B C18B 0.0
C15B C16B O5B C20B 178.6(15)
C16B C17B C18B C13B 0.0
C17B C16B O5B C20B 3(2)
C18B C13B C14B C15B 0.0
C18B C13B C14B O4B 174(4)
O4B C14B C15B C16B -174(4)
O5B C16B C17B C18B 175(3)
O7A C22A C23A C24A 70.5(5)
O7A C22A C23A C35A -175.4(3)
C21A N1 C1 C2 -161.1(4)
C21A N1 C1 C9 79.0(5)
C21A O7A C22A C23A 165.2(4)
C22A O7A C21A N1 -178.7(4)
C22A O7A C21A O6A 0.4(7)
C22A C23A C24A C25A -60.3(5)
C22A C23A C24A C29A 119.6(4)
C22A C23A C35A C30A -123.6(4)
C22A C23A C35A C34A 55.2(5)
C23A C24A C25A C26A 179.9(5)
C23A C24A C29A C28A -179.9(4)
C23A C24A C29A C30A -0.1(4)
C24A C23A C35A C30A -0.6(4)
C24A C23A C35A C34A 178.2(2)
C24A C25A C26A C27A 0.0
C24A C29A C30A C31A -178.3(3)
C24A C29A C30A C35A -0.3(4)
C25A C24A C29A C28A 0.0
C25A C24A C29A C30A 179.8(3)
C25A C26A C27A C28A 0.0
C26A C27A C28A C29A 0.0
C27A C28A C29A C24A 0.0
C27A C28A C29A C30A -179.7(4)
C28A C29A C30A C31A 1.4(5)
C28A C29A C30A C35A 179.5(3)
C29A C24A C25A C26A 0.0
C29A C30A C31A C32A 177.9(4)
C29A C30A C35A C23A 0.6(4)
C29A C30A C35A C34A -178.3(3)
C30A C31A C32A C33A 0.0
C31A C30A C35A C23A 178.9(4)
C31A C30A C35A C34A 0.0
C31A C32A C33A C34A 0.0
C32A C33A C34A C35A 0.0
C33A C34A C35A C23A -178.7(4)
C33A C34A C35A C30A 0.0
C35A C23A C24A C25A -179.5(3)
C35A C23A C24A C29A 0.5(4)
C35A C30A C31A C32A 0.0
O7B C22B C23B C24B -70(3)
O7B C22B C23B C35B 174.1(19)
C21B N1 C1 C2 -143(3)
C21B N1 C1 C9 98(3)
C21B O7B C22B C23B -88(3)
C22B O7B C21B N1 179(3)
C22B O7B C21B O6B -1(6)
C22B C23B C24B C25B 54(3)
C22B C23B C24B C29B -126(2)
C22B C23B C35B C30B 124(2)
C22B C23B C35B C34B -52(3)
C23B C24B C25B C26B 180(3)
C23B C24B C29B C28B -180(2)
C23B C24B C29B C30B 6(3)
C24B C23B C35B C30B -1(2)
C24B C23B C35B C34B -178.2(17)
C24B C25B C26B C27B 0.0
C24B C29B C30B C31B 175.7(17)
C24B C29B C30B C35B -7(3)
C25B C24B C29B C28B 0.0
C25B C24B C29B C30B -174(2)
C25B C26B C27B C28B 0.0
C26B C27B C28B C29B 0.0
C27B C28B C29B C24B 0.0
C27B C28B C29B C30B 173(3)
C28B C29B C30B C31B 2(3)
C28B C29B C30B C35B 179.9(19)
C29B C24B C25B C26B 0.0
C29B C30B C31B C32B 177(3)
C29B C30B C35B C23B 5(3)
C29B C30B C35B C34B -178(2)
C30B C31B C32B C33B 0.0
C31B C30B C35B C23B -177(2)
C31B C30B C35B C34B 0.0
C31B C32B C33B C34B 0.0
C32B C33B C34B C35B 0.0
C33B C34B C35B C23B 176(2)
C33B C34B C35B C30B 0.0
C35B C23B C24B C25B 177.5(18)
C35B C23B C24B C29B -3(2)
C35B C30B C31B C32B 0.0
